data_7201747
loop_
_publ_author_name
'Zhong, Rui-Qin'
'Zou, Ru-Qiang'
'Du, Miao'
'Jiang, Ling'
'Yamada, Tetsuya'
'Maruta, Goro'
'Takeda, Sadamu'
'Xu, Qiang'

_publ_section_title
;
 Metal--organic coordination architectures with
 3-pyridin-3-yl-benzoate: crystal structures, fluorescent emission and
 magnetic properties
;
_journal_issue 5
_journal_name_full CrystEngComm
_journal_page_first 605
_journal_paper_doi 10.1039/b714491a
_journal_volume 10
_journal_year 2008
_chemical_formula_sum 'C24 H20 Co N2 O6'
_chemical_formula_weight 491.35
_chemical_name_systematic
;
?
;
_space_group_IT_number 14
_symmetry_cell_setting monoclinic
_symmetry_space_group_name_Hall '-P 2ybc'
_symmetry_space_group_name_H-M 'P 1 21/c 1'
_atom_sites_solution_hydrogens geom
_atom_sites_solution_primary direct
_atom_sites_solution_secondary difmap
_audit_creation_method SHELXL-97
_cell_angle_alpha 90.00
_cell_angle_beta 98.19(3)
_cell_angle_gamma 90.00
_cell_formula_units_Z 2
_cell_length_a 9.5166(19)
_cell_length_b 9.4361(19)
_cell_length_c 11.740(2)
_cell_measurement_reflns_used 3546
_cell_measurement_temperature 293(2)
_cell_measurement_theta_max 27.08
_cell_measurement_theta_min 2.45
_cell_volume 1043.5(4)
_computing_cell_refinement PROCESS-AUTO
_computing_data_collection 'PROCESS-AUTO (Rigaku, 1998)'
_computing_data_reduction 'CrystalClear (Rigaku, 1999)'
_computing_molecular_graphics SHELXTL
_computing_publication_material SHELXTL
_computing_structure_refinement 'SHELXL-97 (Sheldrick, 1997b)'
_computing_structure_solution 'SHELXS-97 (Sheldrick, 1997a)'
_diffrn_ambient_temperature 293(2)
_diffrn_measured_fraction_theta_full 0.995
_diffrn_measured_fraction_theta_max 0.995
_diffrn_measurement_device_type 'Rigaku RAXIS-RAPID'
_diffrn_measurement_method \w
_diffrn_radiation_monochromator graphite
_diffrn_radiation_source 'fine-focus sealed tube'
_diffrn_radiation_type MoK\a
_diffrn_radiation_wavelength 0.71073
_diffrn_reflns_av_R_equivalents 0.0188
_diffrn_reflns_av_sigmaI/netI 0.0163
_diffrn_reflns_limit_h_max 12
_diffrn_reflns_limit_h_min -12
_diffrn_reflns_limit_k_max 12
_diffrn_reflns_limit_k_min -12
_diffrn_reflns_limit_l_max 15
_diffrn_reflns_limit_l_min -15
_diffrn_reflns_number 9681
_diffrn_reflns_theta_full 27.47
_diffrn_reflns_theta_max 27.47
_diffrn_reflns_theta_min 3.06
_diffrn_standards_decay_% 0
_diffrn_standards_interval_count 0
_diffrn_standards_interval_time 0
_diffrn_standards_number 0
_exptl_absorpt_coefficient_mu 0.869
_exptl_absorpt_correction_T_max 0.861
_exptl_absorpt_correction_T_min 0.842
_exptl_absorpt_correction_type multi-scan
_exptl_absorpt_process_details '(ABSCOR; Higashi, 1995)'
_exptl_crystal_colour pink
_exptl_crystal_density_diffrn 1.564
_exptl_crystal_density_meas ?
_exptl_crystal_density_method 'not measured'
_exptl_crystal_description block
_exptl_crystal_F_000 506
_exptl_crystal_size_max 0.22
_exptl_crystal_size_mid 0.20
_exptl_crystal_size_min 0.18
_refine_diff_density_max 0.358
_refine_diff_density_min -0.228
_refine_diff_density_rms 0.050
_refine_ls_extinction_method none
_refine_ls_goodness_of_fit_ref 1.082
_refine_ls_hydrogen_treatment constr
_refine_ls_matrix_type full
_refine_ls_number_parameters 151
_refine_ls_number_reflns 2389
_refine_ls_number_restraints 0
_refine_ls_restrained_S_all 1.082
_refine_ls_R_factor_all 0.0288
_refine_ls_R_factor_gt 0.0262
_refine_ls_shift/su_max 0.000
_refine_ls_shift/su_mean 0.000
_refine_ls_structure_factor_coef Fsqd
_refine_ls_weighting_details 'calc w=1/[\s^2^(Fo^2^)+(0.0396P)^2^+0.3563P] where P=(Fo^2^+2Fc^2^)/3'
_refine_ls_weighting_scheme calc
_refine_ls_wR_factor_gt 0.0706
_refine_ls_wR_factor_ref 0.0721
_reflns_number_gt 2192
_reflns_number_total 2389
_reflns_threshold_expression I>\2s(I)
_cod_data_source_file b714491a.txt
_cod_data_source_block 3
_cod_depositor_comments
;
The following automatic conversions were performed:

'_exptl_crystal_density_meas' value 'none' was changed to '?' - the
value is perceived as not measured.

Automatic conversion script
Id: cif_fix_values 3008 2015-01-20 13:52:24Z robertas 
;
_cod_original_sg_symbol_H-M P2(1)/c
_cod_database_code 7201747

loop_
_symmetry_equiv_pos_as_xyz
'x, y, z'
'-x, y+1/2, -z+1/2'
'-x, -y, -z'
'x, -y-1/2, z-1/2'

loop_
_atom_site_label
_atom_site_type_symbol
_atom_site_fract_x
_atom_site_fract_y
_atom_site_fract_z
_atom_site_U_iso_or_equiv
_atom_site_adp_type
_atom_site_occupancy
_atom_site_symmetry_multiplicity
_atom_site_calc_flag
_atom_site_refinement_flags
_atom_site_disorder_assembly
_atom_site_disorder_group
Co1 Co 0.5000 0.0000 0.5000 0.01871(9) Uani 1 2 d S . .
N1 N -0.36724(12) 0.18626(12) 0.49901(10) 0.0247(2) Uani 1 1 d . . .
C10 C -0.39750(18) 0.30403(18) 0.55327(16) 0.0414(4) Uani 1 1 d . . .
H10 H -0.4699 0.3012 0.5988 0.050 Uiso 1 1 calc R . .
C11 C -0.3263(2) 0.4297(2) 0.5449(2) 0.0656(7) Uani 1 1 d . . .
H11 H -0.3503 0.5098 0.5842 0.079 Uiso 1 1 calc R . .
O1 O 0.32371(10) 0.12103(11) 0.43307(8) 0.0261(2) Uani 1 1 d . . .
O2 O 0.39857(11) 0.20035(12) 0.27252(10) 0.0361(3) Uani 1 1 d . . .
O1W O 0.46063(12) 0.04246(12) 0.67000(9) 0.0325(2) Uani 1 1 d . . .
H1WA H 0.4934 -0.0200 0.7082 0.039 Uiso 1 1 d R . .
H1WB H 0.4492 0.1136 0.7085 0.039 Uiso 1 1 d R . .
C1 C 0.16443(13) 0.25849(14) 0.30438(11) 0.0223(3) Uani 1 1 d . . .
C2 C 0.06059(14) 0.25382(14) 0.37694(12) 0.0246(3) Uani 1 1 d . . .
H2 H 0.0798 0.2080 0.4476 0.029 Uiso 1 1 calc R . .
C7 C 0.30683(14) 0.18900(14) 0.33936(11) 0.0231(3) Uani 1 1 d . . .
C3 C -0.07122(14) 0.31661(14) 0.34524(12) 0.0250(3) Uani 1 1 d . . .
C9 C -0.26085(14) 0.19275(15) 0.43572(12) 0.0251(3) Uani 1 1 d . . .
H9 H -0.2376 0.1106 0.3988 0.030 Uiso 1 1 calc R . .
C8 C -0.18342(14) 0.31438(15) 0.42197(13) 0.0273(3) Uani 1 1 d . . .
C4 C -0.09875(15) 0.38483(17) 0.23908(14) 0.0329(3) Uani 1 1 d . . .
H4 H -0.1865 0.4275 0.2168 0.040 Uiso 1 1 calc R . .
C6 C 0.13490(15) 0.32639(16) 0.19853(12) 0.0276(3) Uani 1 1 d . . .
H6 H 0.2031 0.3294 0.1492 0.033 Uiso 1 1 calc R . .
C5 C 0.00395(16) 0.38937(18) 0.16670(13) 0.0344(3) Uani 1 1 d . . .
H5 H -0.0153 0.4352 0.0961 0.041 Uiso 1 1 calc R . .
C12 C -0.2185(2) 0.4356(2) 0.4774(2) 0.0559(6) Uani 1 1 d . . .
H12 H -0.1704 0.5200 0.4695 0.067 Uiso 1 1 calc R . .

loop_
_atom_site_aniso_label
_atom_site_aniso_U_11
_atom_site_aniso_U_22
_atom_site_aniso_U_33
_atom_site_aniso_U_23
_atom_site_aniso_U_13
_atom_site_aniso_U_12
Co1 0.01700(14) 0.02068(14) 0.01915(14) 0.00123(8) 0.00495(9) 0.00126(9)
N1 0.0207(5) 0.0250(6) 0.0291(6) -0.0009(4) 0.0062(4) -0.0009(4)
C10 0.0395(9) 0.0362(8) 0.0546(10) -0.0140(7) 0.0281(8) -0.0061(7)
C11 0.0702(14) 0.0384(10) 0.1016(18) -0.0343(11) 0.0575(13) -0.0188(10)
O1 0.0211(4) 0.0319(5) 0.0260(5) 0.0077(4) 0.0057(4) 0.0048(4)
O2 0.0285(5) 0.0450(6) 0.0382(6) 0.0174(5) 0.0166(4) 0.0110(5)
O1W 0.0428(6) 0.0320(5) 0.0240(5) -0.0007(4) 0.0099(4) 0.0096(5)
C1 0.0195(6) 0.0222(6) 0.0255(6) 0.0028(5) 0.0035(5) -0.0003(5)
C2 0.0230(6) 0.0255(7) 0.0257(7) 0.0057(5) 0.0055(5) -0.0002(5)
C7 0.0205(6) 0.0237(6) 0.0256(6) 0.0028(5) 0.0051(5) 0.0005(5)
C3 0.0205(6) 0.0233(6) 0.0320(7) 0.0002(5) 0.0062(5) -0.0023(5)
C9 0.0210(6) 0.0247(6) 0.0306(7) -0.0018(5) 0.0070(5) 0.0007(5)
C8 0.0210(6) 0.0267(7) 0.0349(7) -0.0001(5) 0.0065(5) -0.0002(5)
C4 0.0231(7) 0.0369(8) 0.0379(8) 0.0068(6) 0.0015(6) 0.0074(6)
C6 0.0254(7) 0.0325(7) 0.0257(7) 0.0059(5) 0.0064(5) 0.0005(6)
C5 0.0333(8) 0.0410(8) 0.0280(7) 0.0122(6) 0.0012(6) 0.0058(7)
C12 0.0553(11) 0.0323(9) 0.0899(16) -0.0207(9) 0.0439(11) -0.0176(8)

loop_
_atom_type_symbol
_atom_type_description
_atom_type_scat_dispersion_real
_atom_type_scat_dispersion_imag
_atom_type_scat_source
C C 0.0033 0.0016 'International Tables Vol C Tables 4.2.6.8 and 6.1.1.4'
H H 0.0000 0.0000 'International Tables Vol C Tables 4.2.6.8 and 6.1.1.4'
N N 0.0061 0.0033 'International Tables Vol C Tables 4.2.6.8 and 6.1.1.4'
O O 0.0106 0.0060 'International Tables Vol C Tables 4.2.6.8 and 6.1.1.4'
Co Co 0.3494 0.9721 'International Tables Vol C Tables 4.2.6.8 and 6.1.1.4'

loop_
_geom_angle_atom_site_label_1
_geom_angle_atom_site_label_2
_geom_angle_atom_site_label_3
_geom_angle
_geom_angle_site_symmetry_1
_geom_angle_site_symmetry_3
_geom_angle_publ_flag
O1 Co1 O1 180.0 3_656 . ?
O1 Co1 O1W 90.61(5) 3_656 3_656 ?
O1 Co1 O1W 89.39(5) . 3_656 ?
O1 Co1 O1W 89.39(5) 3_656 . ?
O1 Co1 O1W 90.61(5) . . ?
O1W Co1 O1W 180.0 3_656 . ?
O1 Co1 N1 90.45(4) 3_656 1_655 ?
O1 Co1 N1 89.55(4) . 1_655 ?
O1W Co1 N1 88.10(5) 3_656 1_655 ?
O1W Co1 N1 91.90(5) . 1_655 ?
O1 Co1 N1 89.55(4) 3_656 3_556 ?
O1 Co1 N1 90.45(4) . 3_556 ?
O1W Co1 N1 91.90(5) 3_656 3_556 ?
O1W Co1 N1 88.10(5) . 3_556 ?
N1 Co1 N1 180.00(6) 1_655 3_556 ?
C10 N1 C9 117.31(12) . . ?
C10 N1 Co1 120.55(10) . 1_455 ?
C9 N1 Co1 121.84(9) . 1_455 ?
N1 C10 C11 122.85(14) . . ?
N1 C10 H10 118.6 . . ?
C11 C10 H10 118.6 . . ?
C10 C11 C12 119.19(16) . . ?
C10 C11 H11 120.4 . . ?
C12 C11 H11 120.4 . . ?
C7 O1 Co1 126.93(9) . . ?
Co1 O1W H1WA 106.8 . . ?
Co1 O1W H1WB 136.4 . . ?
H1WA O1W H1WB 111.9 . . ?
C6 C1 C2 119.33(12) . . ?
C6 C1 C7 120.19(12) . . ?
C2 C1 C7 120.48(12) . . ?
C3 C2 C1 120.95(12) . . ?
C3 C2 H2 119.5 . . ?
C1 C2 H2 119.5 . . ?
O2 C7 O1 124.92(12) . . ?
O2 C7 C1 117.97(12) . . ?
O1 C7 C1 117.09(12) . . ?
C2 C3 C4 118.95(13) . . ?
C2 C3 C8 121.92(13) . . ?
C4 C3 C8 119.13(12) . . ?
N1 C9 C8 123.97(13) . . ?
N1 C9 H9 118.0 . . ?
C8 C9 H9 118.0 . . ?
C12 C8 C9 117.57(14) . . ?
C12 C8 C3 121.01(13) . . ?
C9 C8 C3 121.34(13) . . ?
C5 C4 C3 120.26(13) . . ?
C5 C4 H4 119.9 . . ?
C3 C4 H4 119.9 . . ?
C5 C6 C1 119.93(13) . . ?
C5 C6 H6 120.0 . . ?
C1 C6 H6 120.0 . . ?
C6 C5 C4 120.57(14) . . ?
C6 C5 H5 119.7 . . ?
C4 C5 H5 119.7 . . ?
C8 C12 C11 119.08(16) . . ?
C8 C12 H12 120.5 . . ?
C11 C12 H12 120.5 . . ?

loop_
_geom_bond_atom_site_label_1
_geom_bond_atom_site_label_2
_geom_bond_distance
_geom_bond_site_symmetry_2
_geom_bond_publ_flag
Co1 O1 2.0883(10) 3_656 ?
Co1 O1 2.0883(10) . ?
Co1 O1W 2.1206(11) 3_656 ?
Co1 O1W 2.1206(11) . ?
Co1 N1 2.1656(12) 1_655 ?
Co1 N1 2.1656(12) 3_556 ?
N1 C10 1.3326(19) . ?
N1 C9 1.3399(17) . ?
N1 Co1 2.1656(12) 1_455 ?
C10 C11 1.377(2) . ?
C10 H10 0.9300 . ?
C11 C12 1.383(2) . ?
C11 H11 0.9300 . ?
O1 C7 1.2638(16) . ?
O2 C7 1.2587(16) . ?
O1W H1WA 0.7786 . ?
O1W H1WB 0.8252 . ?
C1 C6 1.3908(19) . ?
C1 C2 1.3942(18) . ?
C1 C7 1.5089(18) . ?
C2 C3 1.3893(19) . ?
C2 H2 0.9300 . ?
C3 C4 1.394(2) . ?
C3 C8 1.4919(19) . ?
C9 C8 1.386(2) . ?
C9 H9 0.9300 . ?
C8 C12 1.380(2) . ?
C4 C5 1.384(2) . ?
C4 H4 0.9300 . ?
C6 C5 1.383(2) . ?
C6 H6 0.9300 . ?
C5 H5 0.9300 . ?
C12 H12 0.9300 . ?

loop_
_geom_torsion_atom_site_label_1
_geom_torsion_atom_site_label_2
_geom_torsion_atom_site_label_3
_geom_torsion_atom_site_label_4
_geom_torsion
_geom_torsion_site_symmetry_1
_geom_torsion_site_symmetry_2
_geom_torsion_site_symmetry_3
_geom_torsion_site_symmetry_4
_geom_torsion_publ_flag
C9 N1 C10 C11 1.1(3) . . . . ?
Co1 N1 C10 C11 -172.67(18) 1_455 . . . ?
N1 C10 C11 C12 0.1(4) . . . . ?
O1 Co1 O1 C7 -51(100) 3_656 . . . ?
O1W Co1 O1 C7 -28.96(12) 3_656 . . . ?
O1W Co1 O1 C7 151.04(12) . . . . ?
N1 Co1 O1 C7 59.15(12) 1_655 . . . ?
N1 Co1 O1 C7 -120.85(12) 3_556 . . . ?
C6 C1 C2 C3 -0.4(2) . . . . ?
C7 C1 C2 C3 -179.56(13) . . . . ?
Co1 O1 C7 O2 -3.7(2) . . . . ?
Co1 O1 C7 C1 174.81(8) . . . . ?
C6 C1 C7 O2 3.2(2) . . . . ?
C2 C1 C7 O2 -177.65(13) . . . . ?
C6 C1 C7 O1 -175.41(13) . . . . ?
C2 C1 C7 O1 3.76(19) . . . . ?
C1 C2 C3 C4 0.1(2) . . . . ?
C1 C2 C3 C8 -179.31(13) . . . . ?
C10 N1 C9 C8 -1.3(2) . . . . ?
Co1 N1 C9 C8 172.43(11) 1_455 . . . ?
N1 C9 C8 C12 0.2(2) . . . . ?
N1 C9 C8 C3 -176.70(13) . . . . ?
C2 C3 C8 C12 108.0(2) . . . . ?
C4 C3 C8 C12 -71.4(2) . . . . ?
C2 C3 C8 C9 -75.24(19) . . . . ?
C4 C3 C8 C9 105.40(17) . . . . ?
C2 C3 C4 C5 0.1(2) . . . . ?
C8 C3 C4 C5 179.49(14) . . . . ?
C2 C1 C6 C5 0.5(2) . . . . ?
C7 C1 C6 C5 179.72(14) . . . . ?
C1 C6 C5 C4 -0.4(2) . . . . ?
C3 C4 C5 C6 0.1(2) . . . . ?
C9 C8 C12 C11 1.1(3) . . . . ?
C3 C8 C12 C11 178.0(2) . . . . ?
C10 C11 C12 C8 -1.2(4) . . . . ?
